data_8106760
loop_
_publ_author_name
'Zhou, Zhan'
'Zhou, Zhe'
'Jing, Peng-Jing'

_publ_section_title
;
 Crystal structure of catena-poly[(\m2-1,3-bis(benzimidazol-1-yl)propane
 \k2 N:N&#x2032;)-(\m2-5-methoxyisophthalato-\k2 O:O&#x2032;)zinc(II)]
 hydrate, C26H24ZnN4O6
;
_journal_issue 6
_journal_name_full 'Zeitschrift f\"ur Kristallographie - New Crystal Structures'
_journal_page_first 1033
_journal_page_last 1035
_journal_paper_doi 10.1515/ncrs-2017-0169
_journal_volume 232
_journal_year 2017
_chemical_formula_sum 'C26 H24 N4 O6 Zn'
_chemical_formula_weight 553.86
_space_group_IT_number 2
_space_group_name_Hall '-P 1'
_space_group_name_H-M_alt 'P -1'
_symmetry_cell_setting triclinic
_symmetry_space_group_name_H-M 'P -1'
_atom_sites_solution_hydrogens geom
_atom_sites_solution_primary direct
_atom_sites_solution_secondary difmap
_cell_angle_alpha 70.380(3)
_cell_angle_beta 85.642(4)
_cell_angle_gamma 63.925(3)
_cell_formula_units_Z 2
_cell_length_a 9.724(3)
_cell_length_b 10.173(3)
_cell_length_c 14.642(4)
_cell_measurement_reflns_used 2031
_cell_measurement_temperature 296(2)
_cell_measurement_theta_max 23.06
_cell_measurement_theta_min 2.34
_cell_volume 1221.1(6)
_computing_cell_refinement 'Bruker SMART'
_computing_data_collection 'Bruker SMART'
_computing_data_reduction 'Bruker SAINT'
_computing_molecular_graphics 'Bruker SHELXTL'
_computing_publication_material 'Bruker SHELXTL'
_computing_structure_refinement 'SHELXL-97 (Sheldrick, 1997)'
_computing_structure_solution 'SHELXS-97 (Sheldrick, 1990)'
_diffrn_ambient_temperature 296(2)
_diffrn_measured_fraction_theta_full 0.991
_diffrn_measured_fraction_theta_max 0.991
_diffrn_measurement_device_type 'CCD area detector'
_diffrn_measurement_method 'phi and omega scans'
_diffrn_radiation_monochromator graphite
_diffrn_radiation_source 'fine-focus sealed tube'
_diffrn_radiation_type MoK\a
_diffrn_radiation_wavelength 0.71073
_diffrn_reflns_av_R_equivalents 0.0330
_diffrn_reflns_av_sigmaI/netI 0.0559
_diffrn_reflns_limit_h_max 11
_diffrn_reflns_limit_h_min -11
_diffrn_reflns_limit_k_max 12
_diffrn_reflns_limit_k_min -12
_diffrn_reflns_limit_l_max 17
_diffrn_reflns_limit_l_min -17
_diffrn_reflns_number 9118
_diffrn_reflns_theta_full 25.50
_diffrn_reflns_theta_max 25.50
_diffrn_reflns_theta_min 2.33
_exptl_absorpt_coefficient_mu 1.056
_exptl_absorpt_correction_T_max 0.9298
_exptl_absorpt_correction_T_min 0.7636
_exptl_absorpt_correction_type none
_exptl_crystal_colour colorless
_exptl_crystal_density_diffrn 1.506
_exptl_crystal_density_method 'not measured'
_exptl_crystal_description block
_exptl_crystal_F_000 572
_exptl_crystal_size_max 0.27
_exptl_crystal_size_mid 0.19
_exptl_crystal_size_min 0.07
_refine_diff_density_max 0.293
_refine_diff_density_min -0.423
_refine_diff_density_rms 0.061
_refine_ls_extinction_method none
_refine_ls_goodness_of_fit_ref 1.007
_refine_ls_hydrogen_treatment mixed
_refine_ls_matrix_type full
_refine_ls_number_parameters 335
_refine_ls_number_reflns 4513
_refine_ls_number_restraints 0
_refine_ls_restrained_S_all 1.007
_refine_ls_R_factor_all 0.0659
_refine_ls_R_factor_gt 0.0411
_refine_ls_shift/su_max 0.001
_refine_ls_shift/su_mean 0.000
_refine_ls_structure_factor_coef Fsqd
_refine_ls_weighting_details 'calc w=1/[\s^2^(Fo^2^)+(0.0418P)^2^+0.3197P] where P=(Fo^2^+2Fc^2^)/3'
_refine_ls_weighting_scheme calc
_refine_ls_wR_factor_gt 0.0862
_refine_ls_wR_factor_ref 0.0981
_reflns_number_gt 3296
_reflns_number_total 4513
_reflns_threshold_expression >2sigma(I)
_cod_data_source_file suppl_ncrs-2017-0169_suppl.cif
_cod_data_source_block a
_cod_depositor_comments
;
The following automatic conversions were performed:

data item '_symmetry_cell_setting' value 'Triclinic' was changed to
'triclinic' in accordance with the built-in table derived from the
CIF Core dictionary named 'cif_core.dic' version 2.4.5 last updated
on 2014-11-21.

data item '_exptl_crystal_density_meas' value 'none' was changed to
'?' -- the value is perceived as not measured.

Automatic conversion script
Id: cif_fix_values 8738 2021-04-28 16:35:53Z antanas 
;
_cod_original_cell_volume 1221.2(6)
_cod_original_sg_symbol_H-M P-1
_cod_database_code 8106760

loop_
_symmetry_equiv_pos_as_xyz
'x, y, z'
'-x, -y, -z'

loop_
_atom_site_label
_atom_site_type_symbol
_atom_site_fract_x
_atom_site_fract_y
_atom_site_fract_z
_atom_site_U_iso_or_equiv
_atom_site_adp_type
_atom_site_occupancy
_atom_site_symmetry_multiplicity
_atom_site_calc_flag
_atom_site_refinement_flags
_atom_site_disorder_assembly
_atom_site_disorder_group
Zn1 Zn 0.67374(4) 0.85971(4) 0.25058(3) 0.03569(13) Uani 1 1 d . . .
O1 O 0.6651(3) 0.5787(3) 0.30059(16) 0.0465(6) Uani 1 1 d . . .
O2 O 0.7169(2) 0.7303(2) 0.16859(15) 0.0417(5) Uani 1 1 d . . .
O3 O 0.6311(3) 0.1136(3) 0.29168(17) 0.0600(7) Uani 1 1 d . . .
O4 O 0.6824(3) 0.0506(2) 0.15918(15) 0.0443(6) Uani 1 1 d . . .
O5 O 0.7405(3) 0.4878(3) -0.08975(16) 0.0633(8) Uani 1 1 d . . .
O6 O 0.4664(4) 0.2241(3) 0.4244(2) 0.1006(12) Uani 1 1 d . . .
H1W H 0.5212 0.2007 0.3790 0.151 Uiso 1 1 d R . .
H2W H 0.4364 0.3218 0.4057 0.151 Uiso 1 1 d R . .
N1 N 0.8401(3) 0.7623(3) 0.35784(18) 0.0396(6) Uani 1 1 d . . .
N2 N 0.9512(3) 0.6979(3) 0.50377(18) 0.0378(6) Uani 1 1 d . . .
N3 N 0.7787(3) 0.9817(3) 0.66940(18) 0.0365(6) Uani 1 1 d . . .
N4 N 0.5498(3) 1.0666(3) 0.72666(18) 0.0360(6) Uani 1 1 d . . .
C1 C 0.6888(3) 0.6144(3) 0.2136(2) 0.0353(7) Uani 1 1 d . . .
C2 C 0.6864(3) 0.5183(3) 0.1556(2) 0.0340(7) Uani 1 1 d . . .
C3 C 0.7145(4) 0.5554(3) 0.0577(2) 0.0395(8) Uani 1 1 d . . .
H3 H 0.7336 0.6412 0.0269 0.047 Uiso 1 1 calc R . .
C4 C 0.7138(4) 0.4630(4) 0.0063(2) 0.0403(8) Uani 1 1 d . . .
C5 C 0.6889(4) 0.3331(4) 0.0527(2) 0.0384(8) Uani 1 1 d . . .
H5 H 0.6885 0.2716 0.0180 0.046 Uiso 1 1 calc R . .
C6 C 0.6646(3) 0.2949(3) 0.1503(2) 0.0343(7) Uani 1 1 d . . .
C7 C 0.6609(3) 0.3894(3) 0.2010(2) 0.0347(7) Uani 1 1 d . . .
H7 H 0.6410 0.3656 0.2661 0.042 Uiso 1 1 calc R . .
C8 C 0.6565(4) 0.1448(4) 0.2044(2) 0.0405(8) Uani 1 1 d . . .
C9 C 0.7731(7) 0.6149(5) -0.1399(3) 0.0965(18) Uani 1 1 d . . .
H9A H 0.6906 0.7090 -0.1358 0.145 Uiso 1 1 calc R . .
H9B H 0.7841 0.6225 -0.2070 0.145 Uiso 1 1 calc R . .
H9C H 0.8669 0.5993 -0.1111 0.145 Uiso 1 1 calc R . .
C10 C 0.9983(4) 0.7120(3) 0.3511(2) 0.0365(7) Uani 1 1 d . . .
C11 C 1.0828(4) 0.7002(4) 0.2709(2) 0.0472(9) Uani 1 1 d . . .
H11 H 1.0364 0.7254 0.2103 0.057 Uiso 1 1 calc R . .
C12 C 1.2384(4) 0.6494(4) 0.2858(3) 0.0563(10) Uani 1 1 d . . .
H12 H 1.2984 0.6409 0.2335 0.068 Uiso 1 1 calc R . .
C13 C 1.3089(4) 0.6101(4) 0.3769(3) 0.0536(9) Uani 1 1 d . . .
H13 H 1.4143 0.5780 0.3835 0.064 Uiso 1 1 calc R . .
C14 C 1.2262(4) 0.6177(4) 0.4575(3) 0.0460(8) Uani 1 1 d . . .
H14 H 1.2732 0.5888 0.5186 0.055 Uiso 1 1 calc R . .
C15 C 1.0687(4) 0.6710(3) 0.4420(2) 0.0366(7) Uani 1 1 d . . .
C16 C 0.8201(4) 0.7518(4) 0.4500(2) 0.0419(8) Uani 1 1 d . . .
H16 H 0.7245 0.7792 0.4750 0.050 Uiso 1 1 calc R . .
C17 C 0.9659(4) 0.6711(4) 0.6081(2) 0.0449(8) Uani 1 1 d . . .
H17A H 1.0411 0.5649 0.6406 0.054 Uiso 1 1 calc R . .
H17B H 0.8681 0.6834 0.6344 0.054 Uiso 1 1 calc R . .
C18 C 1.0144(4) 0.7811(4) 0.6295(2) 0.0455(8) Uani 1 1 d . . .
H18A H 1.1057 0.7769 0.5963 0.055 Uiso 1 1 calc R . .
H18B H 1.0426 0.7437 0.6988 0.055 Uiso 1 1 calc R . .
C19 C 0.8951(4) 0.9502(4) 0.6003(2) 0.0444(8) Uani 1 1 d . . .
H19A H 0.9471 1.0149 0.5936 0.053 Uiso 1 1 calc R . .
H19B H 0.8444 0.9794 0.5372 0.053 Uiso 1 1 calc R . .
C20 C 0.8049(4) 0.9720(3) 0.7639(2) 0.0363(7) Uani 1 1 d . . .
C21 C 0.9383(4) 0.9238(4) 0.8197(3) 0.0544(10) Uani 1 1 d . . .
H21 H 1.0343 0.8905 0.7953 0.065 Uiso 1 1 calc R . .
C22 C 0.9214(5) 0.9279(5) 0.9128(3) 0.0663(12) Uani 1 1 d . . .
H22 H 1.0083 0.8959 0.9526 0.080 Uiso 1 1 calc R . .
C23 C 0.7779(5) 0.9785(4) 0.9493(3) 0.0612(11) Uani 1 1 d . . .
H23 H 0.7713 0.9793 1.0129 0.073 Uiso 1 1 calc R . .
C24 C 0.6465(4) 1.0271(4) 0.8942(2) 0.0466(9) Uani 1 1 d . . .
H24 H 0.5508 1.0608 0.9189 0.056 Uiso 1 1 calc R . .
C25 C 0.6614(4) 1.0242(3) 0.7994(2) 0.0347(7) Uani 1 1 d . . .
C26 C 0.6263(4) 1.0396(3) 0.6522(2) 0.0385(8) Uani 1 1 d . . .
H26 H 0.5794 1.0587 0.5931 0.046 Uiso 1 1 calc R . .

loop_
_atom_site_aniso_label
_atom_site_aniso_U_11
_atom_site_aniso_U_22
_atom_site_aniso_U_33
_atom_site_aniso_U_23
_atom_site_aniso_U_13
_atom_site_aniso_U_12
Zn1 0.0434(2) 0.0346(2) 0.0402(2) -0.02022(17) 0.00913(17) -0.02209(18)
O1 0.0688(16) 0.0429(13) 0.0403(14) -0.0224(11) 0.0098(12) -0.0300(12)
O2 0.0566(15) 0.0357(12) 0.0489(13) -0.0240(11) 0.0144(11) -0.0288(12)
O3 0.106(2) 0.0501(15) 0.0492(15) -0.0298(12) 0.0351(15) -0.0509(16)
O4 0.0670(16) 0.0390(13) 0.0485(14) -0.0291(11) 0.0190(12) -0.0337(12)
O5 0.119(2) 0.0569(16) 0.0367(14) -0.0226(12) 0.0180(14) -0.0552(17)
O6 0.146(3) 0.074(2) 0.080(2) -0.0385(18) 0.067(2) -0.047(2)
N1 0.0468(18) 0.0416(16) 0.0395(16) -0.0215(13) 0.0087(13) -0.0227(14)
N2 0.0422(16) 0.0398(15) 0.0364(15) -0.0194(12) 0.0048(13) -0.0179(13)
N3 0.0412(16) 0.0376(15) 0.0367(15) -0.0201(12) 0.0111(12) -0.0183(13)
N4 0.0433(16) 0.0361(15) 0.0352(15) -0.0182(12) 0.0083(13) -0.0194(13)
C1 0.0375(18) 0.0295(17) 0.044(2) -0.0188(15) 0.0025(15) -0.0140(15)
C2 0.0384(18) 0.0306(17) 0.0397(18) -0.0174(14) 0.0032(14) -0.0169(15)
C3 0.054(2) 0.0285(17) 0.0430(19) -0.0127(14) 0.0058(16) -0.0243(16)
C4 0.056(2) 0.0386(19) 0.0324(18) -0.0139(15) 0.0070(16) -0.0253(17)
C5 0.050(2) 0.0341(18) 0.0413(19) -0.0213(15) 0.0066(15) -0.0210(16)
C6 0.0391(18) 0.0312(17) 0.0395(18) -0.0169(14) 0.0049(14) -0.0183(15)
C7 0.0451(19) 0.0329(17) 0.0358(17) -0.0169(14) 0.0072(14) -0.0221(15)
C8 0.047(2) 0.0373(19) 0.049(2) -0.0212(16) 0.0116(17) -0.0256(17)
C9 0.192(6) 0.097(4) 0.047(3) -0.029(2) 0.040(3) -0.104(4)
C10 0.045(2) 0.0307(17) 0.0391(19) -0.0148(14) 0.0053(15) -0.0191(15)
C11 0.058(2) 0.050(2) 0.041(2) -0.0203(17) 0.0138(17) -0.0281(19)
C12 0.061(3) 0.057(2) 0.061(3) -0.032(2) 0.028(2) -0.029(2)
C13 0.042(2) 0.053(2) 0.070(3) -0.030(2) 0.014(2) -0.0185(18)
C14 0.045(2) 0.043(2) 0.051(2) -0.0204(17) 0.0031(17) -0.0167(17)
C15 0.043(2) 0.0326(17) 0.0422(19) -0.0203(15) 0.0097(16) -0.0187(16)
C16 0.042(2) 0.043(2) 0.048(2) -0.0236(17) 0.0102(17) -0.0196(17)
C17 0.057(2) 0.047(2) 0.0339(18) -0.0173(16) 0.0094(16) -0.0235(18)
C18 0.042(2) 0.051(2) 0.045(2) -0.0277(17) 0.0078(16) -0.0146(18)
C19 0.048(2) 0.048(2) 0.0422(19) -0.0238(16) 0.0186(16) -0.0212(18)
C20 0.0412(19) 0.0350(18) 0.0370(18) -0.0189(14) 0.0063(15) -0.0159(15)
C21 0.041(2) 0.067(3) 0.062(2) -0.041(2) 0.0061(18) -0.0160(19)
C22 0.058(3) 0.077(3) 0.064(3) -0.042(2) -0.009(2) -0.014(2)
C23 0.067(3) 0.067(3) 0.043(2) -0.030(2) 0.002(2) -0.015(2)
C24 0.048(2) 0.049(2) 0.040(2) -0.0222(17) 0.0084(17) -0.0149(18)
C25 0.0428(19) 0.0302(17) 0.0356(18) -0.0148(14) 0.0073(15) -0.0178(15)
C26 0.044(2) 0.0360(18) 0.0397(19) -0.0183(15) 0.0036(16) -0.0175(16)

loop_
_atom_type_symbol
_atom_type_description
_atom_type_scat_dispersion_real
_atom_type_scat_dispersion_imag
_atom_type_scat_source
C C 0.0033 0.0016 'International Tables Vol C Tables 4.2.6.8 and 6.1.1.4'
H H 0.0000 0.0000 'International Tables Vol C Tables 4.2.6.8 and 6.1.1.4'
N N 0.0061 0.0033 'International Tables Vol C Tables 4.2.6.8 and 6.1.1.4'
O O 0.0106 0.0060 'International Tables Vol C Tables 4.2.6.8 and 6.1.1.4'
Zn Zn 0.2839 1.4301 'International Tables Vol C Tables 4.2.6.8 and 6.1.1.4'

loop_
_geom_angle_atom_site_label_1
_geom_angle_atom_site_label_2
_geom_angle_atom_site_label_3
_geom_angle
_geom_angle_site_symmetry_1
_geom_angle_site_symmetry_3
O2 Zn1 O4 102.53(9) . 1_565
O2 Zn1 N1 111.11(10) . .
O4 Zn1 N1 108.06(10) 1_565 .
O2 Zn1 N4 106.89(9) . 2_676
O4 Zn1 N4 103.00(10) 1_565 2_676
N1 Zn1 N4 123.10(10) . 2_676
C1 O2 Zn1 109.03(19) . .
C8 O4 Zn1 108.6(2) . 1_545
C4 O5 C9 117.9(3) . .
H1W O6 H2W 101.4 . .
C16 N1 C10 104.9(3) . .
C16 N1 Zn1 126.0(2) . .
C10 N1 Zn1 128.5(2) . .
C16 N2 C15 106.9(3) . .
C16 N2 C17 125.9(3) . .
C15 N2 C17 127.2(3) . .
C26 N3 C20 106.6(3) . .
C26 N3 C19 127.5(3) . .
C20 N3 C19 125.6(3) . .
C26 N4 C25 105.1(3) . .
C26 N4 Zn1 132.8(2) . 2_676
C25 N4 Zn1 122.03(19) . 2_676
O1 C1 O2 123.5(3) . .
O1 C1 C2 119.7(3) . .
O2 C1 C2 116.8(3) . .
C7 C2 C3 119.9(3) . .
C7 C2 C1 119.4(3) . .
C3 C2 C1 120.7(3) . .
C4 C3 C2 119.4(3) . .
C4 C3 H3 120.3 . .
C2 C3 H3 120.3 . .
O5 C4 C5 115.3(3) . .
O5 C4 C3 124.5(3) . .
C5 C4 C3 120.2(3) . .
C6 C5 C4 120.1(3) . .
C6 C5 H5 120.0 . .
C4 C5 H5 120.0 . .
C5 C6 C7 119.7(3) . .
C5 C6 C8 120.7(3) . .
C7 C6 C8 119.3(3) . .
C2 C7 C6 120.6(3) . .
C2 C7 H7 119.7 . .
C6 C7 H7 119.7 . .
O3 C8 O4 122.1(3) . .
O3 C8 C6 120.0(3) . .
O4 C8 C6 117.8(3) . .
O5 C9 H9A 109.5 . .
O5 C9 H9B 109.5 . .
H9A C9 H9B 109.5 . .
O5 C9 H9C 109.5 . .
H9A C9 H9C 109.5 . .
H9B C9 H9C 109.5 . .
C11 C10 C15 121.4(3) . .
C11 C10 N1 129.6(3) . .
C15 C10 N1 109.0(3) . .
C12 C11 C10 116.7(3) . .
C12 C11 H11 121.7 . .
C10 C11 H11 121.7 . .
C11 C12 C13 121.9(3) . .
C11 C12 H12 119.0 . .
C13 C12 H12 119.0 . .
C14 C13 C12 121.7(3) . .
C14 C13 H13 119.2 . .
C12 C13 H13 119.2 . .
C13 C14 C15 116.2(3) . .
C13 C14 H14 121.9 . .
C15 C14 H14 121.9 . .
N2 C15 C10 105.9(3) . .
N2 C15 C14 132.1(3) . .
C10 C15 C14 122.0(3) . .
N1 C16 N2 113.3(3) . .
N1 C16 H16 123.3 . .
N2 C16 H16 123.3 . .
N2 C17 C18 112.7(3) . .
N2 C17 H17A 109.0 . .
C18 C17 H17A 109.0 . .
N2 C17 H17B 109.0 . .
C18 C17 H17B 109.0 . .
H17A C17 H17B 107.8 . .
C17 C18 C19 115.9(3) . .
C17 C18 H18A 108.3 . .
C19 C18 H18A 108.3 . .
C17 C18 H18B 108.3 . .
C19 C18 H18B 108.3 . .
H18A C18 H18B 107.4 . .
N3 C19 C18 113.8(3) . .
N3 C19 H19A 108.8 . .
C18 C19 H19A 108.8 . .
N3 C19 H19B 108.8 . .
C18 C19 H19B 108.8 . .
H19A C19 H19B 107.7 . .
C25 C20 N3 105.8(3) . .
C25 C20 C21 122.0(3) . .
N3 C20 C21 132.2(3) . .
C22 C21 C20 116.5(3) . .
C22 C21 H21 121.7 . .
C20 C21 H21 121.7 . .
C21 C22 C23 121.8(4) . .
C21 C22 H22 119.1 . .
C23 C22 H22 119.1 . .
C24 C23 C22 121.6(3) . .
C24 C23 H23 119.2 . .
C22 C23 H23 119.2 . .
C23 C24 C25 117.3(3) . .
C23 C24 H24 121.3 . .
C25 C24 H24 121.3 . .
C20 C25 C24 120.7(3) . .
C20 C25 N4 108.9(3) . .
C24 C25 N4 130.4(3) . .
N4 C26 N3 113.6(3) . .
N4 C26 H26 123.2 . .
N3 C26 H26 123.2 . .

loop_
_geom_bond_atom_site_label_1
_geom_bond_atom_site_label_2
_geom_bond_distance
_geom_bond_site_symmetry_2
Zn1 O2 1.962(2) .
Zn1 O4 1.987(2) 1_565
Zn1 N1 1.999(3) .
Zn1 N4 2.006(3) 2_676
O1 C1 1.236(3) .
O2 C1 1.278(3) .
O3 C8 1.242(4) .
O4 C8 1.269(3) .
O4 Zn1 1.987(2) 1_545
O5 C4 1.368(4) .
O5 C9 1.414(4) .
O6 H1W 0.8499 .
O6 H2W 0.8500 .
N1 C16 1.324(4) .
N1 C10 1.399(4) .
N2 C16 1.339(4) .
N2 C15 1.390(4) .
N2 C17 1.465(4) .
N3 C26 1.340(4) .
N3 C20 1.389(4) .
N3 C19 1.460(4) .
N4 C26 1.310(4) .
N4 C25 1.397(4) .
N4 Zn1 2.006(3) 2_676
C1 C2 1.502(4) .
C2 C7 1.378(4) .
C2 C3 1.394(4) .
C3 C4 1.390(4) .
C3 H3 0.9300 .
C4 C5 1.385(4) .
C5 C6 1.381(4) .
C5 H5 0.9300 .
C6 C7 1.386(4) .
C6 C8 1.500(4) .
C7 H7 0.9300 .
C9 H9A 0.9600 .
C9 H9B 0.9600 .
C9 H9C 0.9600 .
C10 C11 1.388(4) .
C10 C15 1.389(4) .
C11 C12 1.375(5) .
C11 H11 0.9300 .
C12 C13 1.397(5) .
C12 H12 0.9300 .
C13 C14 1.381(5) .
C13 H13 0.9300 .
C14 C15 1.390(4) .
C14 H14 0.9300 .
C16 H16 0.9300 .
C17 C18 1.515(4) .
C17 H17A 0.9700 .
C17 H17B 0.9700 .
C18 C19 1.522(4) .
C18 H18A 0.9700 .
C18 H18B 0.9700 .
C19 H19A 0.9700 .
C19 H19B 0.9700 .
C20 C25 1.387(4) .
C20 C21 1.387(4) .
C21 C22 1.373(5) .
C21 H21 0.9300 .
C22 C23 1.393(5) .
C22 H22 0.9300 .
C23 C24 1.365(5) .
C23 H23 0.9300 .
C24 C25 1.394(4) .
C24 H24 0.9300 .
C26 H26 0.9300 .

loop_
_geom_hbond_atom_site_label_D
_geom_hbond_atom_site_label_H
_geom_hbond_atom_site_label_A
_geom_hbond_distance_DH
_geom_hbond_distance_HA
_geom_hbond_distance_DA
_geom_hbond_angle_DHA
_geom_hbond_site_symmetry_A
O6 H1W O3 0.85 1.81 2.649(3) 167.6 .

loop_
_geom_torsion_atom_site_label_1
_geom_torsion_atom_site_label_2
_geom_torsion_atom_site_label_3
_geom_torsion_atom_site_label_4
_geom_torsion
_geom_torsion_site_symmetry_1
_geom_torsion_site_symmetry_2
_geom_torsion_site_symmetry_3
_geom_torsion_site_symmetry_4
O4 Zn1 O2 C1 -168.88(19) 1_565 . . .
N1 Zn1 O2 C1 75.9(2) . . . .
N4 Zn1 O2 C1 -60.9(2) 2_676 . . .
O2 Zn1 N1 C16 -136.1(2) . . . .
O4 Zn1 N1 C16 112.2(3) 1_565 . . .
N4 Zn1 N1 C16 -7.5(3) 2_676 . . .
O2 Zn1 N1 C10 54.1(3) . . . .
O4 Zn1 N1 C10 -57.6(3) 1_565 . . .
N4 Zn1 N1 C10 -177.3(2) 2_676 . . .
Zn1 O2 C1 O1 -11.6(4) . . . .
Zn1 O2 C1 C2 168.9(2) . . . .
O1 C1 C2 C7 -1.3(5) . . . .
O2 C1 C2 C7 178.2(3) . . . .
O1 C1 C2 C3 -179.3(3) . . . .
O2 C1 C2 C3 0.3(4) . . . .
C7 C2 C3 C4 1.1(5) . . . .
C1 C2 C3 C4 179.1(3) . . . .
C9 O5 C4 C5 -177.4(4) . . . .
C9 O5 C4 C3 0.9(6) . . . .
C2 C3 C4 O5 -179.7(3) . . . .
C2 C3 C4 C5 -1.5(5) . . . .
O5 C4 C5 C6 178.4(3) . . . .
C3 C4 C5 C6 0.0(5) . . . .
C4 C5 C6 C7 1.8(5) . . . .
C4 C5 C6 C8 -172.6(3) . . . .
C3 C2 C7 C6 0.7(5) . . . .
C1 C2 C7 C6 -177.2(3) . . . .
C5 C6 C7 C2 -2.2(5) . . . .
C8 C6 C7 C2 172.3(3) . . . .
Zn1 O4 C8 O3 0.1(4) 1_545 . . .
Zn1 O4 C8 C6 177.2(2) 1_545 . . .
C5 C6 C8 O3 -178.4(3) . . . .
C7 C6 C8 O3 7.2(5) . . . .
C5 C6 C8 O4 4.4(5) . . . .
C7 C6 C8 O4 -170.0(3) . . . .
C16 N1 C10 C11 -179.5(3) . . . .
Zn1 N1 C10 C11 -8.0(5) . . . .
C16 N1 C10 C15 0.6(3) . . . .
Zn1 N1 C10 C15 172.1(2) . . . .
C15 C10 C11 C12 -1.4(5) . . . .
N1 C10 C11 C12 178.7(3) . . . .
C10 C11 C12 C13 0.5(5) . . . .
C11 C12 C13 C14 1.1(6) . . . .
C12 C13 C14 C15 -1.9(5) . . . .
C16 N2 C15 C10 0.0(3) . . . .
C17 N2 C15 C10 179.2(3) . . . .
C16 N2 C15 C14 179.0(3) . . . .
C17 N2 C15 C14 -1.8(5) . . . .
C11 C10 C15 N2 179.7(3) . . . .
N1 C10 C15 N2 -0.4(3) . . . .
C11 C10 C15 C14 0.6(5) . . . .
N1 C10 C15 C14 -179.5(3) . . . .
C13 C14 C15 N2 -177.8(3) . . . .
C13 C14 C15 C10 1.0(5) . . . .
C10 N1 C16 N2 -0.6(4) . . . .
Zn1 N1 C16 N2 -172.4(2) . . . .
C15 N2 C16 N1 0.4(4) . . . .
C17 N2 C16 N1 -178.8(3) . . . .
C16 N2 C17 C18 -112.7(3) . . . .
C15 N2 C17 C18 68.3(4) . . . .
N2 C17 C18 C19 69.9(4) . . . .
C26 N3 C19 C18 -120.8(3) . . . .
C20 N3 C19 C18 66.4(4) . . . .
C17 C18 C19 N3 80.0(4) . . . .
C26 N3 C20 C25 1.0(3) . . . .
C19 N3 C20 C25 175.0(3) . . . .
C26 N3 C20 C21 -178.7(3) . . . .
C19 N3 C20 C21 -4.7(5) . . . .
C25 C20 C21 C22 1.0(5) . . . .
N3 C20 C21 C22 -179.2(3) . . . .
C20 C21 C22 C23 -0.3(6) . . . .
C21 C22 C23 C24 -0.2(6) . . . .
C22 C23 C24 C25 0.0(6) . . . .
N3 C20 C25 C24 178.9(3) . . . .
C21 C20 C25 C24 -1.3(5) . . . .
N3 C20 C25 N4 -0.7(3) . . . .
C21 C20 C25 N4 179.1(3) . . . .
C23 C24 C25 C20 0.7(5) . . . .
C23 C24 C25 N4 -179.7(3) . . . .
C26 N4 C25 C20 0.1(3) . . . .
Zn1 N4 C25 C20 177.36(19) 2_676 . . .
C26 N4 C25 C24 -179.5(3) . . . .
Zn1 N4 C25 C24 -2.2(4) 2_676 . . .
C25 N4 C26 N3 0.6(3) . . . .
Zn1 N4 C26 N3 -176.23(19) 2_676 . . .
C20 N3 C26 N4 -1.0(4) . . . .
C19 N3 C26 N4 -174.9(3) . . . .
